data_4123391
loop_
_publ_author_name
'Mori, Hirotaka'
'Tanaka, Takayuki'
'Lee, Sangsu'
'Lim, Jong Min'
'Kim, Dongho'
'Osuka, Atsuhiro'

_publ_section_title
;
 meso-meso Linked Porphyrin-[26]Hexaphyrin-Porphyrin Hybrid Arrays and
 Their Triply Linked Tapes Exhibiting Strong Absorption Bands in the NIR
 Region.
;
_journal_issue 5
_journal_name_full 'Journal of the American Chemical Society'
_journal_page_first 2097
_journal_page_last 2106
_journal_paper_doi 10.1021/ja5130034
_journal_volume 137
_journal_year 2015
_chemical_formula_moiety 'C180 H156 F20 N14 O2 Zn2'
_chemical_formula_sum 'C180 H156 F20 N14 O2 Zn2'
_chemical_formula_weight 3057.98
_chemical_name_systematic
; 
 ? 
;
_space_group_IT_number 2
_symmetry_cell_setting triclinic
_symmetry_Int_Tables_number 2
_symmetry_space_group_name_Hall '-P 1'
_symmetry_space_group_name_H-M 'P -1'
_atom_sites_solution_hydrogens geom
_atom_sites_solution_primary direct
_atom_sites_solution_secondary difmap
_audit_creation_method SHELXL-97
_cell_angle_alpha 70.61(2)
_cell_angle_beta 74.74(2)
_cell_angle_gamma 74.356(17)
_cell_formula_units_Z 1
_cell_length_a 13.4503(13)
_cell_length_b 19.9780(12)
_cell_length_c 20.980(2)
_cell_measurement_reflns_used 4597
_cell_measurement_temperature 93(2)
_cell_measurement_theta_max 68.2
_cell_measurement_theta_min 25.8
_cell_volume 5026.3(10)
_computing_structure_refinement 'SHELXL-97 (Sheldrick, 1997)'
_computing_structure_solution 'SHELXS-97 (Sheldrick, 1990)'
_diffrn_ambient_temperature 93(2)
_diffrn_detector_area_resol_mean 5.8140
_diffrn_measured_fraction_theta_full 0.970
_diffrn_measured_fraction_theta_max 0.970
_diffrn_measurement_device_type 'Rigaku XtaLAB P200'
_diffrn_measurement_method \w
_diffrn_radiation_monochromator graphite
_diffrn_radiation_source 'fine-focus sealed tube'
_diffrn_radiation_type CuK\a
_diffrn_radiation_wavelength 1.54187
_diffrn_reflns_av_R_equivalents 0.0593
_diffrn_reflns_av_sigmaI/netI 0.0562
_diffrn_reflns_limit_h_max 15
_diffrn_reflns_limit_h_min -14
_diffrn_reflns_limit_k_max 22
_diffrn_reflns_limit_k_min -22
_diffrn_reflns_limit_l_max 24
_diffrn_reflns_limit_l_min -19
_diffrn_reflns_number 57793
_diffrn_reflns_theta_full 62.50
_diffrn_reflns_theta_max 62.50
_diffrn_reflns_theta_min 6.54
_exptl_absorpt_coefficient_mu 0.833
_exptl_absorpt_correction_T_max 0.9754
_exptl_absorpt_correction_T_min 0.8189
_exptl_absorpt_correction_type multi-scan
_exptl_absorpt_process_details 'REQAB (Rigaku, 1998)'
_exptl_crystal_colour black
_exptl_crystal_density_diffrn 1.010
_exptl_crystal_density_method 'not measured'
_exptl_crystal_description prism
_exptl_crystal_F_000 1590
_exptl_crystal_size_max 0.25
_exptl_crystal_size_mid 0.10
_exptl_crystal_size_min 0.03
_platon_squeeze_details
;
;
_refine_diff_density_max 1.620
_refine_diff_density_min -0.652
_refine_diff_density_rms 0.079
_refine_ls_extinction_method none
_refine_ls_goodness_of_fit_ref 1.035
_refine_ls_hydrogen_treatment mixed
_refine_ls_matrix_type full
_refine_ls_number_parameters 1060
_refine_ls_number_reflns 15542
_refine_ls_number_restraints 67
_refine_ls_restrained_S_all 1.035
_refine_ls_R_factor_all 0.0924
_refine_ls_R_factor_gt 0.0837
_refine_ls_shift/su_max 0.000
_refine_ls_shift/su_mean 0.000
_refine_ls_structure_factor_coef Fsqd
_refine_ls_weighting_details 'calc w=1/[\s^2^(Fo^2^)+(0.1900P)^2^+0.1529P] where P=(Fo^2^+2Fc^2^)/3'
_refine_ls_weighting_scheme calc
_refine_ls_wR_factor_gt 0.2436
_refine_ls_wR_factor_ref 0.2580
_reflns_number_gt 12384
_reflns_number_total 15542
_reflns_threshold_expression >2sigma(I)
_cod_data_source_file ja5130034_si_002.cif
_cod_data_source_block 40407hm
_cod_depositor_comments 'Adding full bibliography for 4123391--4123395.cif.'
_cod_original_cell_volume 5026.3(7)
_cod_database_code 4123391

loop_
_symmetry_equiv_pos_as_xyz
'x, y, z'
'-x, -y, -z'

loop_
_atom_site_label
_atom_site_type_symbol
_atom_site_fract_x
_atom_site_fract_y
_atom_site_fract_z
_atom_site_U_iso_or_equiv
_atom_site_adp_type
_atom_site_occupancy
_atom_site_symmetry_multiplicity
_atom_site_calc_flag
_atom_site_refinement_flags
_atom_site_disorder_assembly
_atom_site_disorder_group
C42 C -0.3111(3) 0.0522(2) 0.67945(14) 0.0395(16) Uani 0.692(3) 1 d PG A 1
C43 C -0.2159(3) 0.0068(2) 0.69247(18) 0.0618(15) Uani 0.692(3) 1 d PG A 1
C44 C -0.1852(3) -0.0047(2) 0.7542(2) 0.0756(19) Uani 0.692(3) 1 d PG A 1
C45 C -0.2498(3) 0.0292(2) 0.80288(16) 0.0692(18) Uani 0.692(3) 1 d PG A 1
C46 C -0.3451(3) 0.0746(2) 0.78987(17) 0.0624(16) Uani 0.692(3) 1 d PG A 1
C47 C -0.3757(2) 0.0861(2) 0.72815(19) 0.0585(18) Uani 0.692(3) 1 d PG A 1
F6 F -0.1532(3) -0.0255(2) 0.6474(2) 0.0929(14) Uani 0.692(3) 1 d P A 1
F7 F -0.0906(4) -0.0471(2) 0.7659(3) 0.1123(17) Uani 0.692(3) 1 d P A 1
F8 F -0.2233(4) 0.0198(2) 0.8627(2) 0.0985(16) Uani 0.692(3) 1 d P A 1
F9 F -0.4044(4) 0.1063(4) 0.8364(2) 0.1084(17) Uani 0.692(3) 1 d P A 1
F10 F -0.4652(3) 0.1278(2) 0.71712(19) 0.0779(11) Uani 0.692(3) 1 d P A 1
C42A C -0.3428(10) 0.0666(5) 0.6946(4) 0.066(5) Uani 0.308(3) 1 d PGU A 2
C43A C -0.3094(9) -0.0013(4) 0.7377(6) 0.076(4) Uani 0.308(3) 1 d PGU A 2
C44A C -0.3076(9) -0.0089(4) 0.8057(5) 0.083(4) Uani 0.308(3) 1 d PGU A 2
C45A C -0.3392(10) 0.0514(5) 0.8306(4) 0.078(4) Uiso 0.308(3) 1 d PGU A 2
C46A C -0.3727(9) 0.1193(4) 0.7875(5) 0.070(4) Uani 0.308(3) 1 d PGU A 2
C47A C -0.3745(9) 0.1270(4) 0.7195(5) 0.068(4) Uani 0.308(3) 1 d PGU A 2
F6A F -0.2713(8) -0.0584(4) 0.7153(5) 0.083(3) Uani 0.308(3) 1 d P A 2
F7A F -0.2796(13) -0.0736(6) 0.8501(6) 0.139(6) Uani 0.308(3) 1 d P A 2
F8A F -0.3366(11) 0.0459(7) 0.8930(5) 0.112(4) Uani 0.308(3) 1 d P A 2
F9A F -0.4020(8) 0.1740(6) 0.8109(5) 0.091(3) Uani 0.308(3) 1 d P A 2
F10A F -0.4101(6) 0.1891(4) 0.6814(4) 0.075(2) Uani 0.308(3) 1 d P A 2
F1 F -0.48153(19) 0.21635(10) 0.21759(11) 0.0612(6) Uani 1 1 d . . .
F2 F -0.5404(2) 0.25289(11) 0.09482(13) 0.0827(8) Uani 1 1 d . . .
F3 F -0.5164(3) 0.15024(13) 0.03092(12) 0.0841(8) Uani 1 1 d . . .
F4 F -0.4293(2) 0.01095(12) 0.08876(11) 0.0741(7) Uani 1 1 d . . .
F5 F -0.36140(17) -0.02520(10) 0.20758(10) 0.0562(5) Uani 1 1 d . . .
C1 C -0.2833(3) 0.10548(17) 0.55458(17) 0.0449(8) Uani 1 1 d . A .
C2 C -0.2124(3) 0.14498(17) 0.55875(17) 0.0453(8) Uani 1 1 d . . .
H1 H -0.2011 0.1505 0.5994 0.054 Uiso 1 1 calc R . .
C3 C -0.1640(3) 0.17324(17) 0.49280(16) 0.0436(7) Uani 1 1 d . . .
C4 C -0.2047(2) 0.15010(17) 0.44883(16) 0.0417(7) Uani 1 1 d . A .
C5 C -0.1696(2) 0.16796(16) 0.37634(16) 0.0405(7) Uani 1 1 d . . .
C6 C -0.2118(2) 0.14795(16) 0.33227(16) 0.0404(7) Uani 1 1 d . . .
C7 C -0.1790(3) 0.16683(17) 0.25890(16) 0.0423(7) Uani 1 1 d . . .
C8 C -0.2407(3) 0.14232(17) 0.23335(17) 0.0436(7) Uani 1 1 d . . .
H2 H -0.2374 0.1479 0.1861 0.052 Uiso 1 1 calc R . .
C9 C -0.3120(3) 0.10647(16) 0.29035(16) 0.0414(7) Uani 1 1 d . . .
C10 C -0.3897(2) 0.07491(16) 0.28523(16) 0.0408(7) Uani 1 1 d . . .
C11 C -0.5510(2) -0.02834(16) 0.66104(16) 0.0415(7) Uani 1 1 d . . .
C12 C -0.5628(3) 0.00697(17) 0.58928(16) 0.0434(7) Uani 1 1 d . . .
H3 H -0.6135 0.0030 0.5673 0.052 Uiso 1 1 calc R . .
C13 C -0.4866(3) 0.04622(17) 0.56083(15) 0.0430(7) Uani 1 1 d . . .
H4 H -0.4732 0.0755 0.5146 0.052 Uiso 1 1 calc R . .
C14 C -0.4292(3) 0.03514(16) 0.61439(16) 0.0420(7) Uani 1 1 d . A .
C15 C -0.3451(3) 0.06527(17) 0.61286(17) 0.0447(8) Uani 1 1 d . . .
C16 C 0.0313(2) 0.27053(17) 0.16826(16) 0.0414(7) Uani 1 1 d . . .
C17 C -0.0435(3) 0.23398(17) 0.16298(17) 0.0444(7) Uani 1 1 d . . .
H5 H -0.0548 0.2291 0.1220 0.053 Uiso 1 1 calc R . .
C18 C -0.0951(3) 0.20759(17) 0.22871(16) 0.0418(7) Uani 1 1 d . . .
C19 C -0.0514(3) 0.22809(16) 0.27334(16) 0.0417(7) Uani 1 1 d . . .
C20 C -0.0870(3) 0.21122(17) 0.34558(16) 0.0425(7) Uani 1 1 d . . .
C21 C -0.0480(3) 0.23427(17) 0.38921(16) 0.0427(7) Uani 1 1 d . . .
C22 C -0.0853(3) 0.21701(17) 0.46267(16) 0.0424(7) Uani 1 1 d . . .
C23 C -0.0312(3) 0.24746(18) 0.48845(17) 0.0463(8) Uani 1 1 d . . .
H6 H -0.0391 0.2459 0.5352 0.056 Uiso 1 1 calc R . .
C24 C 0.0411(3) 0.28288(17) 0.42993(16) 0.0439(7) Uani 1 1 d . . .
C25 C 0.1148(2) 0.31693(16) 0.43568(15) 0.0395(7) Uani 1 1 d . . .
C26 C 0.1894(2) 0.34947(16) 0.37938(16) 0.0391(7) Uani 1 1 d . . .
C27 C 0.2672(3) 0.38285(17) 0.38495(15) 0.0410(7) Uani 1 1 d . . .
H7 H 0.2780 0.3878 0.4260 0.049 Uiso 1 1 calc R . .
C28 C 0.3221(3) 0.40590(17) 0.32087(16) 0.0420(7) Uani 1 1 d . . .
H8 H 0.3803 0.4290 0.3085 0.050 Uiso 1 1 calc R . .
C29 C 0.2764(2) 0.38911(16) 0.27470(15) 0.0362(6) Uani 1 1 d . . .
C30 C 0.3110(2) 0.40470(15) 0.20271(15) 0.0354(6) Uani 1 1 d . . .
C31 C 0.2686(2) 0.38669(15) 0.15723(15) 0.0381(7) Uani 1 1 d . . .
C32 C 0.3031(3) 0.40422(17) 0.08380(16) 0.0421(7) Uani 1 1 d . . .
H9 H 0.3568 0.4305 0.0576 0.051 Uiso 1 1 calc R . .
C33 C 0.2457(2) 0.37680(17) 0.05926(16) 0.0415(7) Uani 1 1 d . . .
H10 H 0.2516 0.3795 0.0124 0.050 Uiso 1 1 calc R . .
C34 C 0.1734(3) 0.34247(17) 0.11685(15) 0.0403(7) Uani 1 1 d . . .
C35 C 0.1012(2) 0.30536(16) 0.11251(16) 0.0405(7) Uani 1 1 d . . .
C36 C -0.4178(3) 0.09458(17) 0.21663(16) 0.0438(7) Uani 1 1 d . . .
C37 C -0.4062(3) 0.04329(17) 0.18177(17) 0.0466(8) Uani 1 1 d . . .
C38 C -0.4404(3) 0.06204(19) 0.12036(18) 0.0536(9) Uani 1 1 d . . .
C39 C -0.4851(4) 0.1328(2) 0.09072(18) 0.0635(10) Uani 1 1 d . . .
C40 C -0.4950(4) 0.18412(19) 0.1232(2) 0.0615(10) Uani 1 1 d . . .
C41 C -0.4633(3) 0.16525(18) 0.18508(18) 0.0511(8) Uani 1 1 d . . .
C48 C 0.1177(3) 0.31953(16) 0.50584(15) 0.0402(7) Uani 1 1 d . . .
C49 C 0.2058(3) 0.28553(18) 0.53548(16) 0.0488(8) Uani 1 1 d . . .
H11 H 0.2645 0.2591 0.5113 0.059 Uiso 1 1 calc R . .
C50 C 0.2104(3) 0.28910(19) 0.59896(17) 0.0528(9) Uani 1 1 d . . .
C51 C 0.1240(3) 0.3288(2) 0.63305(18) 0.0530(8) Uani 1 1 d . . .
H12 H 0.1267 0.3321 0.6767 0.064 Uiso 1 1 calc R . .
C52 C 0.0332(3) 0.36432(19) 0.60538(18) 0.0511(8) Uani 1 1 d . . .
C53 C 0.0314(3) 0.35939(17) 0.54066(17) 0.0454(7) Uani 1 1 d . . .
H13 H -0.0288 0.3832 0.5203 0.055 Uiso 1 1 calc R . .
C54 C 0.3075(3) 0.2495(3) 0.6318(2) 0.0753(13) Uani 1 1 d . . .
C55 C 0.4092(4) 0.2541(4) 0.5785(3) 0.105(2) Uani 1 1 d . . .
H20 H 0.4694 0.2281 0.6010 0.158 Uiso 1 1 calc R . .
H21 H 0.4146 0.3050 0.5571 0.158 Uiso 1 1 calc R . .
H22 H 0.4090 0.2323 0.5431 0.158 Uiso 1 1 calc R . .
C56 C 0.2995(7) 0.1702(4) 0.6624(5) 0.164(4) Uani 1 1 d . . .
H23 H 0.2343 0.1662 0.6966 0.246 Uiso 1 1 calc R . .
H24 H 0.3599 0.1433 0.6844 0.246 Uiso 1 1 calc R . .
H25 H 0.2991 0.1501 0.6257 0.246 Uiso 1 1 calc R . .
C57 C 0.3154(5) 0.2810(5) 0.6868(4) 0.159(4) Uani 1 1 d . . .
H26 H 0.2510 0.2795 0.7221 0.239 Uiso 1 1 calc R . .
H27 H 0.3240 0.3313 0.6657 0.239 Uiso 1 1 calc R . .
H28 H 0.3761 0.2525 0.7080 0.239 Uiso 1 1 calc R . .
C58 C -0.0582(3) 0.4077(2) 0.6457(2) 0.0603(9) Uani 1 1 d . . .
C59 C -0.1560(4) 0.4320(3) 0.6130(3) 0.0804(14) Uani 1 1 d . . .
H29 H -0.1777 0.3893 0.6121 0.121 Uiso 1 1 calc R . .
H30 H -0.1396 0.4629 0.5659 0.121 Uiso 1 1 calc R . .
H31 H -0.2131 0.4592 0.6402 0.121 Uiso 1 1 calc R . .
C60 C -0.0869(4) 0.3624(3) 0.7197(2) 0.0728(12) Uani 1 1 d . . .
H32 H -0.0254 0.3471 0.7417 0.109 Uiso 1 1 calc R . .
H33 H -0.1096 0.3196 0.7201 0.109 Uiso 1 1 calc R . .
H34 H -0.1442 0.3914 0.7451 0.109 Uiso 1 1 calc R . .
C61 C -0.0243(4) 0.4753(2) 0.6451(2) 0.0674(11) Uani 1 1 d . . .
H35 H 0.0388 0.4607 0.6653 0.101 Uiso 1 1 calc R . .
H36 H -0.0812 0.5030 0.6719 0.101 Uiso 1 1 calc R . .
H37 H -0.0089 0.5054 0.5975 0.101 Uiso 1 1 calc R . .
C62 C 0.4051(2) 0.43973(16) 0.17198(15) 0.0387(7) Uani 1 1 d . . .
C63 C 0.4950(3) 0.40326(17) 0.13784(17) 0.0471(8) Uani 1 1 d . . .
H14 H 0.4950 0.3571 0.1342 0.057 Uiso 1 1 calc R . .
C64 C 0.5855(3) 0.43238(18) 0.10865(18) 0.0507(8) Uani 1 1 d . . .
C65 C 0.5817(3) 0.50035(18) 0.11619(17) 0.0492(8) Uani 1 1 d . . .
H15 H 0.6424 0.5213 0.0966 0.059 Uiso 1 1 calc R . .
C66 C 0.4940(3) 0.53870(19) 0.15076(17) 0.0487(8) Uani 1 1 d . . .
C67 C 0.4036(3) 0.50769(18) 0.17756(16) 0.0448(7) Uani 1 1 d . . .
H16 H 0.3412 0.5333 0.1996 0.054 Uiso 1 1 calc R . .
C68 C 0.6812(3) 0.39023(19) 0.06753(19) 0.0547(9) Uani 1 1 d . . .
C69 C 0.6550(3) 0.3996(2) -0.0026(2) 0.0650(10) Uani 1 1 d . . .
H38 H 0.6424 0.4511 -0.0278 0.097 Uiso 1 1 calc R . .
H39 H 0.5919 0.3803 0.0048 0.097 Uiso 1 1 calc R . .
H40 H 0.7142 0.3733 -0.0294 0.097 Uiso 1 1 calc R . .
C70 C 0.7017(3) 0.3104(2) 0.1069(2) 0.0690(12) Uani 1 1 d . . .
H41 H 0.6388 0.2908 0.1147 0.103 Uiso 1 1 calc R . .
H42 H 0.7188 0.3049 0.1512 0.103 Uiso 1 1 calc R . .
H43 H 0.7609 0.2842 0.0800 0.103 Uiso 1 1 calc R . .
C71 C 0.7796(3) 0.4186(2) 0.0557(2) 0.0600(9) Uani 1 1 d . . .
H44 H 0.7675 0.4703 0.0312 0.090 Uiso 1 1 calc R . .
H45 H 0.8375 0.3924 0.0281 0.090 Uiso 1 1 calc R . .
H46 H 0.7977 0.4114 0.1001 0.090 Uiso 1 1 calc R . .
C72 C 0.4968(3) 0.6111(2) 0.1594(2) 0.0593(9) Uani 1 1 d . . .
C73 C 0.5957(4) 0.6025(3) 0.1865(3) 0.0882(14) Uani 1 1 d . . .
H47 H 0.6578 0.5845 0.1553 0.132 Uiso 1 1 calc R . .
H48 H 0.5919 0.5679 0.2324 0.132 Uiso 1 1 calc R . .
H49 H 0.6008 0.6494 0.1891 0.132 Uiso 1 1 calc R . .
C74 C 0.5060(4) 0.6676(2) 0.0892(2) 0.0747(13) Uani 1 1 d . . .
H50 H 0.5677 0.6498 0.0576 0.112 Uiso 1 1 calc R . .
H51 H 0.5136 0.7129 0.0942 0.112 Uiso 1 1 calc R . .
H52 H 0.4426 0.6763 0.0706 0.112 Uiso 1 1 calc R . .
C75 C 0.4001(4) 0.6385(2) 0.2071(2) 0.0742(12) Uani 1 1 d . . .
H53 H 0.4055 0.6849 0.2109 0.111 Uiso 1 1 calc R . .
H54 H 0.3947 0.6032 0.2527 0.111 Uiso 1 1 calc R . .
H55 H 0.3373 0.6452 0.1884 0.111 Uiso 1 1 calc R . .
C76 C 0.1026(2) 0.30244(17) 0.04097(16) 0.0405(7) Uani 1 1 d . . .
C77 C 0.1499(3) 0.23876(18) 0.02251(17) 0.0472(8) Uani 1 1 d . . .
H17 H 0.1724 0.1961 0.0568 0.057 Uiso 1 1 calc R . .
C78 C 0.1652(3) 0.23584(19) -0.04403(19) 0.0518(8) Uani 1 1 d . . .
C79 C 0.1283(3) 0.29984(19) -0.09281(18) 0.0504(8) Uani 1 1 d . . .
H18 H 0.1376 0.2988 -0.1390 0.060 Uiso 1 1 calc R . .
C80 C 0.0793(3) 0.36417(19) -0.07665(17) 0.0466(8) Uani 1 1 d . . .
C81 C 0.0674(2) 0.36419(17) -0.00781(16) 0.0411(7) Uani 1 1 d . . .
H19 H 0.0347 0.4075 0.0051 0.049 Uiso 1 1 calc R . .
C82 C 0.2245(4) 0.1683(2) -0.0677(2) 0.0657(11) Uani 1 1 d . . .
C83 C 0.2478(5) 0.1030(2) -0.0062(2) 0.0986(19) Uani 1 1 d . . .
H56 H 0.1816 0.0927 0.0245 0.148 Uiso 1 1 calc R . .
H57 H 0.2907 0.1139 0.0190 0.148 Uiso 1 1 calc R . .
H58 H 0.2862 0.0608 -0.0225 0.148 Uiso 1 1 calc R . .
C84 C 0.1617(4) 0.1520(3) -0.1109(3) 0.0917(17) Uani 1 1 d . . .
H59 H 0.1477 0.1946 -0.1499 0.138 Uiso 1 1 calc R . .
H60 H 0.0949 0.1403 -0.0821 0.138 Uiso 1 1 calc R . .
H61 H 0.2027 0.1107 -0.1281 0.138 Uiso 1 1 calc R . .
C85 C 0.3310(3) 0.1836(2) -0.1133(2) 0.0621(10) Uani 1 1 d . . .
H62 H 0.3187 0.2255 -0.1531 0.093 Uiso 1 1 calc R . .
H63 H 0.3698 0.1412 -0.1292 0.093 Uiso 1 1 calc R . .
H64 H 0.3720 0.1937 -0.0865 0.093 Uiso 1 1 calc R . .
C86 C 0.0400(3) 0.4327(2) -0.13145(18) 0.0572(9) Uani 1 1 d . . .
C87 C -0.0695(3) 0.4318(3) -0.1383(2) 0.0794(13) Uani 1 1 d . . .
H65 H -0.1176 0.4301 -0.0940 0.119 Uiso 1 1 calc R . .
H66 H -0.0668 0.3891 -0.1524 0.119 Uiso 1 1 calc R . .
H67 H -0.0945 0.4758 -0.1731 0.119 Uiso 1 1 calc R . .
C88 C 0.1110(4) 0.4354(3) -0.2016(2) 0.0851(15) Uani 1 1 d . . .
H68 H 0.1152 0.3913 -0.2138 0.128 Uiso 1 1 calc R . .
H69 H 0.1815 0.4388 -0.1998 0.128 Uiso 1 1 calc R . .
H70 H 0.0820 0.4778 -0.2362 0.128 Uiso 1 1 calc R . .
C89 C 0.0328(7) 0.5007(2) -0.1118(3) 0.128(3) Uani 1 1 d . . .
H71 H -0.0112 0.4978 -0.0659 0.192 Uiso 1 1 calc R . .
H72 H 0.0016 0.5431 -0.1454 0.192 Uiso 1 1 calc R . .
H73 H 0.1034 0.5050 -0.1113 0.192 Uiso 1 1 calc R . .
N1 N -0.2790(2) 0.10944(14) 0.48696(14) 0.0461(7) Uani 1 1 d . . .
N2 N -0.2893(2) 0.10909(14) 0.35019(14) 0.0432(6) Uani 1 1 d . . .
H74 H -0.3196 0.0891 0.3925 0.052 Uiso 1 1 calc R . .
N3 N -0.4700(2) -0.01015(14) 0.67466(13) 0.0417(6) Uani 1 1 d . . .
N4 N 0.0242(2) 0.26647(14) 0.23638(13) 0.0420(6) Uani 1 1 d . . .
N5 N 0.0277(2) 0.27411(14) 0.37085(13) 0.0407(6) Uani 1 1 d . . .
N6 N 0.19624(19) 0.35347(13) 0.31215(12) 0.0364(6) Uani 1 1 d . . .
N7 N 0.18888(19) 0.34939(13) 0.17559(12) 0.0378(6) Uani 1 1 d . . .
Zn1 Zn 0.12290(3) 0.29943(2) 0.275305(19) 0.03848(18) Uani 1 1 d . . .
O1 O 0.2397(2) 0.20319(14) 0.28576(15) 0.0655(7) Uani 1 1 d D . .
H78 H 0.282(3) 0.185(2) 0.3253(16) 0.062(11) Uiso 1 1 d D . .
C108 C 0.2672(6) 0.1644(3) 0.2385(3) 0.124(3) Uani 1 1 d . . .
H75 H 0.3230 0.1224 0.2517 0.186 Uiso 1 1 calc R . .
H76 H 0.2926 0.1953 0.1929 0.186 Uiso 1 1 calc R . .
H77 H 0.2057 0.1479 0.2370 0.186 Uiso 1 1 calc R . .

loop_
_atom_site_aniso_label
_atom_site_aniso_U_11
_atom_site_aniso_U_22
_atom_site_aniso_U_33
_atom_site_aniso_U_23
_atom_site_aniso_U_13
_atom_site_aniso_U_12
C42 0.047(4) 0.046(3) 0.025(2) 0.003(2) -0.006(2) -0.026(3)
C43 0.079(4) 0.055(3) 0.053(3) -0.009(2) -0.027(3) -0.011(3)
C44 0.084(4) 0.063(3) 0.086(5) -0.001(3) -0.058(4) -0.010(3)
C45 0.103(5) 0.074(4) 0.038(3) 0.004(3) -0.027(3) -0.042(4)
C46 0.063(4) 0.087(5) 0.042(3) -0.013(3) -0.005(3) -0.033(4)
C47 0.044(4) 0.092(6) 0.041(3) -0.016(3) -0.010(3) -0.017(4)
F6 0.075(2) 0.099(3) 0.112(3) -0.052(2) -0.045(2) 0.026(2)
F7 0.108(3) 0.093(3) 0.140(4) -0.029(3) -0.078(3) 0.021(3)
F8 0.148(4) 0.111(3) 0.056(2) 0.005(2) -0.058(3) -0.056(3)
F9 0.098(3) 0.175(6) 0.067(3) -0.053(3) -0.006(2) -0.037(3)
F10 0.057(2) 0.115(3) 0.074(2) -0.054(2) -0.0096(17) -0.004(2)
C42A 0.022(7) 0.055(7) 0.117(13) -0.006(9) -0.010(8) -0.028(6)
C43A 0.090(9) 0.060(7) 0.096(10) -0.012(7) -0.042(8) -0.035(7)
C44A 0.108(10) 0.066(7) 0.088(9) 0.002(7) -0.042(8) -0.047(7)
C46A 0.081(9) 0.065(8) 0.052(8) 0.017(7) -0.015(7) -0.038(7)
C47A 0.063(8) 0.076(9) 0.076(9) -0.028(8) 0.010(7) -0.045(8)
F6A 0.105(7) 0.054(4) 0.103(6) -0.024(4) -0.053(5) -0.001(4)
F7A 0.253(16) 0.086(7) 0.105(8) 0.020(6) -0.118(10) -0.056(8)
F8A 0.149(11) 0.134(9) 0.076(6) -0.024(6) -0.039(7) -0.053(8)
F9A 0.109(7) 0.094(7) 0.073(6) -0.026(5) -0.004(5) -0.035(6)
F10A 0.072(5) 0.058(4) 0.080(5) -0.019(4) -0.009(4) 0.006(4)
F1 0.0832(15) 0.0401(10) 0.0629(13) -0.0045(9) -0.0222(11) -0.0210(10)
F2 0.127(2) 0.0424(11) 0.0745(15) 0.0088(10) -0.0481(15) -0.0133(12)
F3 0.130(2) 0.0743(15) 0.0552(13) 0.0002(11) -0.0436(14) -0.0310(15)
F4 0.110(2) 0.0644(13) 0.0549(13) -0.0216(10) -0.0216(13) -0.0163(13)
F5 0.0682(13) 0.0450(10) 0.0499(11) -0.0082(8) -0.0105(9) -0.0097(9)
C1 0.0410(17) 0.0450(17) 0.0433(18) 0.0021(13) -0.0043(14) -0.0219(13)
C2 0.0472(18) 0.0507(18) 0.0386(17) -0.0062(13) -0.0016(14) -0.0254(15)
C3 0.0430(17) 0.0484(17) 0.0392(17) -0.0056(13) -0.0029(14) -0.0220(14)
C4 0.0390(16) 0.0466(16) 0.0407(17) -0.0052(13) -0.0050(13) -0.0220(13)
C5 0.0399(16) 0.0442(16) 0.0379(16) -0.0042(12) -0.0016(13) -0.0243(13)
C6 0.0402(16) 0.0396(15) 0.0425(17) -0.0064(12) -0.0054(13) -0.0186(13)
C7 0.0403(17) 0.0457(16) 0.0439(17) -0.0067(13) -0.0033(13) -0.0253(13)
C8 0.0492(18) 0.0447(16) 0.0367(16) -0.0073(13) -0.0005(14) -0.0219(14)
C9 0.0442(17) 0.0446(16) 0.0361(16) -0.0044(12) -0.0033(13) -0.0228(13)
C10 0.0401(16) 0.0416(16) 0.0408(17) -0.0046(13) -0.0032(13) -0.0217(13)
C11 0.0427(17) 0.0398(15) 0.0400(17) -0.0015(12) -0.0053(13) -0.0198(13)
C12 0.0461(17) 0.0457(16) 0.0365(16) -0.0020(13) -0.0087(13) -0.0176(14)
C13 0.0470(17) 0.0489(17) 0.0312(15) 0.0020(12) -0.0081(13) -0.0226(14)
C14 0.0448(17) 0.0404(15) 0.0357(16) 0.0033(12) -0.0063(13) -0.0194(13)
C15 0.0429(17) 0.0463(17) 0.0416(17) 0.0007(13) -0.0064(14) -0.0216(14)
C16 0.0369(16) 0.0463(16) 0.0405(17) -0.0120(13) 0.0042(13) -0.0193(13)
C17 0.0445(18) 0.0548(18) 0.0404(17) -0.0186(14) 0.0036(14) -0.0251(15)
C18 0.0411(16) 0.0467(17) 0.0391(17) -0.0087(13) 0.0024(13) -0.0251(13)
C19 0.0451(17) 0.0424(16) 0.0383(17) -0.0104(13) 0.0011(13) -0.0199(13)
C20 0.0432(17) 0.0475(17) 0.0408(17) -0.0082(13) -0.0034(14) -0.0252(14)
C21 0.0445(17) 0.0494(17) 0.0363(16) -0.0106(13) 0.0017(13) -0.0239(14)
C22 0.0434(17) 0.0533(18) 0.0370(16) -0.0116(13) -0.0016(13) -0.0274(14)
C23 0.0492(19) 0.0532(18) 0.0385(17) -0.0105(14) 0.0060(14) -0.0306(15)
C24 0.0465(18) 0.0504(17) 0.0347(16) -0.0073(13) 0.0008(13) -0.0239(14)
C25 0.0409(16) 0.0445(16) 0.0344(15) -0.0069(12) -0.0022(13) -0.0205(13)
C26 0.0375(16) 0.0391(15) 0.0395(16) -0.0045(12) -0.0045(13) -0.0170(12)
C27 0.0445(17) 0.0501(17) 0.0315(15) -0.0096(12) -0.0047(13) -0.0192(14)
C28 0.0405(16) 0.0478(17) 0.0383(17) -0.0051(13) -0.0052(13) -0.0209(13)
C29 0.0326(15) 0.0437(15) 0.0335(15) -0.0089(12) -0.0055(12) -0.0129(12)
C30 0.0338(15) 0.0390(15) 0.0333(15) -0.0029(11) -0.0061(12) -0.0165(12)
C31 0.0377(16) 0.0366(15) 0.0374(16) -0.0033(12) -0.0044(13) -0.0145(12)
C32 0.0416(17) 0.0481(17) 0.0343(16) -0.0034(13) -0.0019(13) -0.0207(14)
C33 0.0423(17) 0.0489(17) 0.0330(15) -0.0069(13) -0.0025(13) -0.0193(14)
C34 0.0430(17) 0.0457(16) 0.0342(16) -0.0093(12) -0.0014(13) -0.0203(13)
C35 0.0411(16) 0.0453(16) 0.0373(16) -0.0111(13) -0.0017(13) -0.0185(13)
C36 0.0477(18) 0.0440(16) 0.0374(16) 0.0015(13) -0.0054(14) -0.0244(14)
C37 0.057(2) 0.0417(17) 0.0401(17) -0.0021(13) -0.0104(15) -0.0187(14)
C38 0.067(2) 0.0514(19) 0.0433(19) -0.0115(15) -0.0118(17) -0.0146(16)
C39 0.089(3) 0.062(2) 0.0402(19) 0.0003(16) -0.0213(19) -0.027(2)
C40 0.083(3) 0.0472(19) 0.052(2) 0.0092(16) -0.0275(19) -0.0247(18)
C41 0.062(2) 0.0424(17) 0.0499(19) -0.0033(14) -0.0135(16) -0.0222(15)
C48 0.0454(17) 0.0398(15) 0.0370(16) -0.0080(12) -0.0006(13) -0.0217(13)
C49 0.055(2) 0.0466(17) 0.0336(16) -0.0030(13) -0.0008(14) -0.0109(14)
C50 0.053(2) 0.0560(19) 0.0406(18) -0.0055(14) -0.0073(15) -0.0083(16)
C51 0.061(2) 0.062(2) 0.0358(17) -0.0153(14) -0.0071(15) -0.0111(17)
C52 0.054(2) 0.0525(19) 0.0480(19) -0.0153(15) -0.0052(16) -0.0158(15)
C53 0.0473(18) 0.0504(18) 0.0435(17) -0.0124(14) -0.0082(14) -0.0191(14)
C54 0.066(3) 0.099(3) 0.042(2) -0.014(2) -0.0172(18) 0.013(2)
C55 0.062(3) 0.174(6) 0.065(3) -0.026(3) -0.023(2) 0.002(3)
C56 0.135(6) 0.101(5) 0.177(8) 0.056(5) -0.056(5) 0.008(4)
C57 0.097(4) 0.280(10) 0.104(5) -0.110(6) -0.066(4) 0.072(6)
C58 0.056(2) 0.068(2) 0.065(2) -0.0321(19) -0.0118(18) -0.0085(18)
C59 0.061(3) 0.105(4) 0.090(3) -0.058(3) -0.021(2) 0.004(2)
C60 0.064(3) 0.092(3) 0.066(3) -0.037(2) 0.008(2) -0.022(2)
C61 0.076(3) 0.060(2) 0.071(3) -0.0302(19) -0.018(2) -0.0024(19)
C62 0.0395(16) 0.0438(16) 0.0322(15) -0.0001(12) -0.0063(13) -0.0213(13)
C63 0.0430(18) 0.0413(16) 0.0473(18) -0.0010(13) -0.0014(14) -0.0142(13)
C64 0.0422(18) 0.0491(18) 0.054(2) -0.0014(15) -0.0074(15) -0.0170(14)
C65 0.0397(17) 0.0572(19) 0.0471(18) -0.0002(15) -0.0044(14) -0.0258(15)
C66 0.055(2) 0.0574(19) 0.0395(17) -0.0076(14) -0.0077(15) -0.0289(16)
C67 0.0452(18) 0.0508(18) 0.0389(16) -0.0113(13) -0.0002(14) -0.0198(14)
C68 0.0451(19) 0.0535(19) 0.057(2) -0.0095(16) 0.0037(16) -0.0177(15)
C69 0.064(2) 0.075(2) 0.060(2) -0.0249(19) -0.0017(19) -0.0210(19)
C70 0.0418(19) 0.058(2) 0.081(3) 0.0019(19) 0.0066(18) -0.0121(16)
C71 0.052(2) 0.070(2) 0.052(2) -0.0100(17) 0.0025(16) -0.0222(17)
C72 0.065(2) 0.059(2) 0.063(2) -0.0212(17) -0.0010(18) -0.0316(18)
C73 0.089(3) 0.091(3) 0.106(4) -0.035(3) -0.031(3) -0.032(3)
C74 0.093(3) 0.055(2) 0.070(3) -0.0164(19) 0.011(2) -0.032(2)
C75 0.085(3) 0.072(3) 0.077(3) -0.033(2) 0.005(2) -0.037(2)
C76 0.0355(16) 0.0527(17) 0.0377(16) -0.0137(13) 0.0026(13) -0.0240(13)
C77 0.0479(18) 0.0539(18) 0.0401(17) -0.0108(14) -0.0007(14) -0.0215(15)
C78 0.0509(19) 0.0531(19) 0.055(2) -0.0250(16) 0.0060(16) -0.0193(15)
C79 0.059(2) 0.060(2) 0.0412(18) -0.0228(15) -0.0109(15) -0.0134(16)
C80 0.0444(18) 0.060(2) 0.0427(18) -0.0197(15) -0.0107(14) -0.0134(15)
C81 0.0356(16) 0.0521(17) 0.0409(16) -0.0168(14) -0.0047(13) -0.0151(13)
C82 0.080(3) 0.053(2) 0.063(2) -0.0248(18) 0.010(2) -0.0231(19)
C83 0.155(5) 0.047(2) 0.067(3) -0.015(2) 0.011(3) -0.011(3)
C84 0.081(3) 0.097(3) 0.122(4) -0.078(3) 0.015(3) -0.033(3)
C85 0.069(2) 0.058(2) 0.053(2) -0.0214(17) 0.0009(18) -0.0086(18)
C86 0.062(2) 0.068(2) 0.0432(19) -0.0170(16) -0.0192(16) -0.0044(18)
C87 0.053(2) 0.122(4) 0.057(2) -0.022(2) -0.0190(19) -0.004(2)
C88 0.067(3) 0.096(3) 0.058(3) 0.008(2) -0.009(2) -0.001(2)
C89 0.250(9) 0.052(3) 0.106(4) -0.013(3) -0.124(5) 0.007(4)
N1 0.0423(15) 0.0502(15) 0.0405(15) 0.0009(11) -0.0018(11) -0.0238(12)
N2 0.0449(15) 0.0427(13) 0.0419(14) -0.0009(11) -0.0065(11) -0.0243(11)
N3 0.0402(14) 0.0450(14) 0.0382(14) 0.0024(11) -0.0088(11) -0.0225(11)
N4 0.0404(14) 0.0515(15) 0.0388(14) -0.0114(11) 0.0000(11) -0.0255(12)
N5 0.0442(14) 0.0463(14) 0.0363(13) -0.0113(11) -0.0002(11) -0.0244(11)
N6 0.0350(13) 0.0385(12) 0.0360(13) -0.0085(10) 0.0010(10) -0.0177(10)
N7 0.0353(13) 0.0422(13) 0.0356(13) -0.0052(10) -0.0025(10) -0.0189(10)
Zn1 0.0393(3) 0.0424(3) 0.0348(3) -0.00789(18) -0.00028(19) -0.02033(19)
O1 0.0784(19) 0.0515(14) 0.0694(17) -0.0229(12) -0.0276(15) 0.0030(13)
C108 0.151(6) 0.093(4) 0.080(4) -0.019(3) -0.014(4) 0.038(4)

loop_
_atom_type_symbol
_atom_type_description
_atom_type_scat_dispersion_real
_atom_type_scat_dispersion_imag
_atom_type_scat_source
C C 0.0181 0.0091 'International Tables Vol C Tables 4.2.6.8 and 6.1.1.4'
H H 0.0000 0.0000 'International Tables Vol C Tables 4.2.6.8 and 6.1.1.4'
N N 0.0311 0.0180 'International Tables Vol C Tables 4.2.6.8 and 6.1.1.4'
F F 0.0727 0.0534 'International Tables Vol C Tables 4.2.6.8 and 6.1.1.4'
Cl Cl 0.3639 0.7018 'International Tables Vol C Tables 4.2.6.8 and 6.1.1.4'
Zn Zn -1.5491 0.6778 'International Tables Vol C Tables 4.2.6.8 and 6.1.1.4'
O O 0.0492 0.0322 'International Tables Vol C Tables 4.2.6.8 and 6.1.1.4'

loop_
_geom_angle_atom_site_label_1
_geom_angle_atom_site_label_2
_geom_angle_atom_site_label_3
_geom_angle
_geom_angle_site_symmetry_1
_geom_angle_site_symmetry_3
C43 C42 C47 120.0 . .
C43 C42 C15 120.6(3) . .
C47 C42 C15 119.4(3) . .
F6 C43 C44 118.7(3) . .
F6 C43 C42 121.3(3) . .
C44 C43 C42 120.0 . .
F7 C44 C43 119.9(3) . .
F7 C44 C45 120.0(3) . .
C43 C44 C45 120.0 . .
F8 C45 C46 118.0(4) . .
F8 C45 C44 122.0(4) . .
C46 C45 C44 120.0 . .
F9 C46 C45 118.9(4) . .
F9 C46 C47 121.1(4) . .
C45 C46 C47 120.0 . .
F10 C47 C46 119.3(3) . .
F10 C47 C42 120.7(3) . .
C46 C47 C42 120.0 . .
C43A C42A C47A 120.0 . .
C43A C42A C15 113.6(6) . .
C47A C42A C15 126.3(6) . .
F6A C43A C44A 117.6(8) . .
F6A C43A C42A 122.2(8) . .
C44A C43A C42A 120.0 . .
F7A C44A C43A 122.4(9) . .
F7A C44A C45A 117.5(9) . .
C43A C44A C45A 120.0 . .
F8A C45A C44A 121.2(9) . .
F8A C45A C46A 118.8(9) . .
C44A C45A C46A 120.0 . .
F9A C46A C47A 120.4(8) . .
F9A C46A C45A 119.6(8) . .
C47A C46A C45A 120.0 . .
F10A C47A C46A 119.4(8) . .
F10A C47A C42A 120.5(8) . .
C46A C47A C42A 120.0 . .
N1 C1 C15 125.6(3) . .
N1 C1 C2 110.7(3) . .
C15 C1 C2 123.6(3) . .
C3 C2 C1 106.4(3) . .
C3 C2 H1 126.8 . .
C1 C2 H1 126.8 . .
C2 C3 C4 107.1(3) . .
C2 C3 C22 133.9(3) . .
C4 C3 C22 119.0(3) . .
N1 C4 C5 127.0(3) . .
N1 C4 C3 110.3(3) . .
C5 C4 C3 122.7(3) . .
C6 C5 C4 123.3(3) . .
C6 C5 C20 118.4(3) . .
C4 C5 C20 118.3(3) . .
N2 C6 C5 127.5(3) . .
N2 C6 C7 108.5(3) . .
C5 C6 C7 124.0(3) . .
C8 C7 C6 107.6(3) . .
C8 C7 C18 134.8(3) . .
C6 C7 C18 117.6(3) . .
C7 C8 C9 107.9(3) . .
C7 C8 H2 126.0 . .
C9 C8 H2 126.0 . .
N2 C9 C10 127.1(3) . .
N2 C9 C8 107.6(3) . .
C10 C9 C8 125.3(3) . .
C9 C10 C11 127.5(3) . 2_456
C9 C10 C36 117.2(3) . .
C11 C10 C36 115.2(3) 2_456 .
N3 C11 C10 118.8(3) . 2_456
N3 C11 C12 111.0(3) . .
C10 C11 C12 130.3(3) 2_456 .
C13 C12 C11 105.8(3) . .
C13 C12 H3 127.1 . .
C11 C12 H3 127.1 . .
C12 C13 C14 106.8(3) . .
C12 C13 H4 126.6 . .
C14 C13 H4 126.6 . .
N3 C14 C15 118.9(3) . .
N3 C14 C13 110.9(3) . .
C15 C14 C13 130.2(3) . .
C14 C15 C1 127.7(3) . .
C14 C15 C42 118.3(3) . .
C1 C15 C42 113.9(3) . .
C14 C15 C42A 110.7(4) . .
C1 C15 C42A 120.0(4) . .
C42 C15 C42A 17.3(4) . .
N4 C16 C35 125.0(3) . .
N4 C16 C17 110.0(3) . .
C35 C16 C17 125.0(3) . .
C18 C17 C16 106.3(3) . .
C18 C17 H5 126.9 . .
C16 C17 H5 126.9 . .
C17 C18 C19 106.9(3) . .
C17 C18 C7 134.3(3) . .
C19 C18 C7 118.8(3) . .
N4 C19 C20 126.4(3) . .
N4 C19 C18 110.6(3) . .
C20 C19 C18 123.0(3) . .
C21 C20 C19 123.3(3) . .
C21 C20 C5 118.6(3) . .
C19 C20 C5 118.1(3) . .
N5 C21 C20 127.4(3) . .
N5 C21 C22 109.9(3) . .
C20 C21 C22 122.8(3) . .
C23 C22 C3 134.2(3) . .
C23 C22 C21 107.2(3) . .
C3 C22 C21 118.6(3) . .
C22 C23 C24 106.2(3) . .
C22 C23 H6 126.9 . .
C24 C23 H6 126.9 . .
N5 C24 C25 126.8(3) . .
N5 C24 C23 109.4(3) . .
C25 C24 C23 123.7(3) . .
C24 C25 C26 124.8(3) . .
C24 C25 C48 118.4(3) . .
C26 C25 C48 116.9(3) . .
N6 C26 C25 124.7(3) . .
N6 C26 C27 110.1(3) . .
C25 C26 C27 125.2(3) . .
C28 C27 C26 106.8(3) . .
C28 C27 H7 126.6 . .
C26 C27 H7 126.6 . .
C27 C28 C29 107.5(3) . .
C27 C28 H8 126.3 . .
C29 C28 H8 126.3 . .
N6 C29 C30 125.6(3) . .
N6 C29 C28 109.1(2) . .
C30 C29 C28 125.3(3) . .
C31 C30 C29 125.7(3) . .
C31 C30 C62 116.8(3) . .
C29 C30 C62 117.4(3) . .
N7 C31 C30 125.9(3) . .
N7 C31 C32 108.9(3) . .
C30 C31 C32 125.2(3) . .
C33 C32 C31 107.3(3) . .
C33 C32 H9 126.3 . .
C31 C32 H9 126.3 . .
C32 C33 C34 107.4(3) . .
C32 C33 H10 126.3 . .
C34 C33 H10 126.3 . .
N7 C34 C35 126.0(3) . .
N7 C34 C33 109.2(3) . .
C35 C34 C33 124.8(3) . .
C16 C35 C34 125.6(3) . .
C16 C35 C76 118.6(3) . .
C34 C35 C76 115.8(3) . .
C41 C36 C37 116.1(3) . .
C41 C36 C10 121.2(3) . .
C37 C36 C10 122.6(3) . .
F5 C37 C38 118.4(3) . .
F5 C37 C36 120.0(3) . .
C38 C37 C36 121.6(3) . .
F4 C38 C39 119.5(3) . .
F4 C38 C37 119.9(3) . .
C39 C38 C37 120.6(3) . .
F3 C39 C40 121.3(3) . .
F3 C39 C38 119.9(4) . .
C40 C39 C38 118.8(3) . .
F2 C40 C39 118.7(3) . .
F2 C40 C41 120.5(4) . .
C39 C40 C41 120.7(3) . .
F1 C41 C40 118.6(3) . .
F1 C41 C36 119.0(3) . .
C40 C41 C36 122.3(3) . .
C49 C48 C53 119.6(3) . .
C49 C48 C25 121.3(3) . .
C53 C48 C25 119.1(3) . .
C50 C49 C48 121.7(3) . .
C50 C49 H11 119.1 . .
C48 C49 H11 119.1 . .
C49 C50 C51 118.1(3) . .
C49 C50 C54 121.0(3) . .
C51 C50 C54 120.9(3) . .
C50 C51 C52 122.4(3) . .
C50 C51 H12 118.8 . .
C52 C51 H12 118.8 . .
C53 C52 C51 117.8(3) . .
C53 C52 C58 122.8(3) . .
C51 C52 C58 119.4(3) . .
C48 C53 C52 120.3(3) . .
C48 C53 H13 119.9 . .
C52 C53 H13 119.9 . .
C56 C54 C55 108.3(5) . .
C56 C54 C57 110.7(6) . .
C55 C54 C57 106.7(5) . .
C56 C54 C50 107.2(5) . .
C55 C54 C50 111.6(3) . .
C57 C54 C50 112.3(4) . .
C54 C55 H20 109.5 . .
C54 C55 H21 109.5 . .
H20 C55 H21 109.5 . .
C54 C55 H22 109.5 . .
H20 C55 H22 109.5 . .
H21 C55 H22 109.5 . .
C54 C56 H23 109.5 . .
C54 C56 H24 109.5 . .
H23 C56 H24 109.5 . .
C54 C56 H25 109.5 . .
H23 C56 H25 109.5 . .
H24 C56 H25 109.5 . .
C54 C57 H26 109.5 . .
C54 C57 H27 109.5 . .
H26 C57 H27 109.5 . .
C54 C57 H28 109.5 . .
H26 C57 H28 109.5 . .
H27 C57 H28 109.5 . .
C60 C58 C59 108.5(4) . .
C60 C58 C52 110.6(3) . .
C59 C58 C52 111.4(3) . .
C60 C58 C61 109.6(3) . .
C59 C58 C61 108.4(4) . .
C52 C58 C61 108.3(3) . .
C58 C59 H29 109.5 . .
C58 C59 H30 109.5 . .
H29 C59 H30 109.5 . .
C58 C59 H31 109.5 . .
H29 C59 H31 109.5 . .
H30 C59 H31 109.5 . .
C58 C60 H32 109.5 . .
C58 C60 H33 109.5 . .
H32 C60 H33 109.5 . .
C58 C60 H34 109.5 . .
H32 C60 H34 109.5 . .
H33 C60 H34 109.5 . .
C58 C61 H35 109.5 . .
C58 C61 H36 109.5 . .
H35 C61 H36 109.5 . .
C58 C61 H37 109.5 . .
H35 C61 H37 109.5 . .
H36 C61 H37 109.5 . .
C63 C62 C67 119.8(3) . .
C63 C62 C30 118.9(3) . .
C67 C62 C30 121.3(3) . .
C62 C63 C64 121.9(3) . .
C62 C63 H14 119.1 . .
C64 C63 H14 119.1 . .
C63 C64 C65 116.7(3) . .
C63 C64 C68 118.9(3) . .
C65 C64 C68 124.3(3) . .
C66 C65 C64 123.6(3) . .
C66 C65 H15 118.2 . .
C64 C65 H15 118.2 . .
C65 C66 C67 117.3(3) . .
C65 C66 C72 120.8(3) . .
C67 C66 C72 121.9(3) . .
C62 C67 C66 120.6(3) . .
C62 C67 H16 119.7 . .
C66 C67 H16 119.7 . .
C71 C68 C70 108.1(3) . .
C71 C68 C69 109.1(3) . .
C70 C68 C69 109.9(3) . .
C71 C68 C64 111.5(3) . .
C70 C68 C64 110.1(3) . .
C69 C68 C64 108.0(3) . .
C68 C69 H38 109.5 . .
C68 C69 H39 109.5 . .
H38 C69 H39 109.5 . .
C68 C69 H40 109.5 . .
H38 C69 H40 109.5 . .
H39 C69 H40 109.5 . .
C68 C70 H41 109.5 . .
C68 C70 H42 109.5 . .
H41 C70 H42 109.5 . .
C68 C70 H43 109.5 . .
H41 C70 H43 109.5 . .
H42 C70 H43 109.5 . .
C68 C71 H44 109.5 . .
C68 C71 H45 109.5 . .
H44 C71 H45 109.5 . .
C68 C71 H46 109.5 . .
H44 C71 H46 109.5 . .
H45 C71 H46 109.5 . .
C75 C72 C73 110.2(4) . .
C75 C72 C66 112.5(3) . .
C73 C72 C66 108.9(3) . .
C75 C72 C74 108.9(4) . .
C73 C72 C74 106.7(4) . .
C66 C72 C74 109.6(3) . .
C72 C73 H47 109.5 . .
C72 C73 H48 109.5 . .
H47 C73 H48 109.5 . .
C72 C73 H49 109.5 . .
H47 C73 H49 109.5 . .
H48 C73 H49 109.5 . .
C72 C74 H50 109.5 . .
C72 C74 H51 109.5 . .
H50 C74 H51 109.5 . .
C72 C74 H52 109.5 . .
H50 C74 H52 109.5 . .
H51 C74 H52 109.5 . .
C72 C75 H53 109.5 . .
C72 C75 H54 109.5 . .
H53 C75 H54 109.5 . .
C72 C75 H55 109.5 . .
H53 C75 H55 109.5 . .
H54 C75 H55 109.5 . .
C81 C76 C77 119.7(3) . .
C81 C76 C35 120.4(3) . .
C77 C76 C35 119.5(3) . .
C78 C77 C76 121.8(3) . .
C78 C77 H17 119.1 . .
C76 C77 H17 119.1 . .
C77 C78 C79 117.2(3) . .
C77 C78 C82 123.4(3) . .
C79 C78 C82 119.3(3) . .
C80 C79 C78 123.1(3) . .
C80 C79 H18 118.5 . .
C78 C79 H18 118.5 . .
C79 C80 C81 117.2(3) . .
C79 C80 C86 121.4(3) . .
C81 C80 C86 121.5(3) . .
C76 C81 C80 121.0(3) . .
C76 C81 H19 119.5 . .
C80 C81 H19 119.5 . .
C83 C82 C78 110.9(3) . .
C83 C82 C85 107.4(4) . .
C78 C82 C85 108.2(3) . .
C83 C82 C84 111.1(4) . .
C78 C82 C84 110.6(4) . .
C85 C82 C84 108.5(3) . .
C82 C83 H56 109.5 . .
C82 C83 H57 109.5 . .
H56 C83 H57 109.5 . .
C82 C83 H58 109.5 . .
H56 C83 H58 109.5 . .
H57 C83 H58 109.5 . .
C82 C84 H59 109.5 . .
C82 C84 H60 109.5 . .
H59 C84 H60 109.5 . .
C82 C84 H61 109.5 . .
H59 C84 H61 109.5 . .
H60 C84 H61 109.5 . .
C82 C85 H62 109.5 . .
C82 C85 H63 109.5 . .
H62 C85 H63 109.5 . .
C82 C85 H64 109.5 . .
H62 C85 H64 109.5 . .
H63 C85 H64 109.5 . .
C89 C86 C88 110.1(5) . .
C89 C86 C87 107.7(4) . .
C88 C86 C87 107.1(3) . .
C89 C86 C80 111.3(3) . .
C88 C86 C80 110.8(3) . .
C87 C86 C80 109.7(3) . .
C86 C87 H65 109.5 . .
C86 C87 H66 109.5 . .
H65 C87 H66 109.5 . .
C86 C87 H67 109.5 . .
H65 C87 H67 109.5 . .
H66 C87 H67 109.5 . .
C86 C88 H68 109.5 . .
C86 C88 H69 109.5 . .
H68 C88 H69 109.5 . .
C86 C88 H70 109.5 . .
H68 C88 H70 109.5 . .
H69 C88 H70 109.5 . .
C86 C89 H71 109.5 . .
C86 C89 H72 109.5 . .
H71 C89 H72 109.5 . .
C86 C89 H73 109.5 . .
H71 C89 H73 109.5 . .
H72 C89 H73 109.5 . .
C4 N1 C1 105.4(3) . .
C6 N2 C9 108.3(2) . .
C6 N2 H74 125.8 . .
C9 N2 H74 125.8 . .
C11 N3 C14 105.6(3) . .
C19 N4 C16 106.2(3) . .
C19 N4 Zn1 126.5(2) . .
C16 N4 Zn1 126.8(2) . .
C21 N5 C24 107.2(2) . .
C21 N5 Zn1 125.7(2) . .
C24 N5 Zn1 126.2(2) . .
C26 N6 C29 106.5(2) . .
C26 N6 Zn1 127.02(19) . .
C29 N6 Zn1 125.5(2) . .
C34 N7 C31 107.1(2) . .
C34 N7 Zn1 126.8(2) . .
C31 N7 Zn1 125.4(2) . .
N5 Zn1 N4 88.94(10) . .
N5 Zn1 N6 88.90(10) . .
N4 Zn1 N6 167.14(10) . .
N5 Zn1 N7 165.01(10) . .
N4 Zn1 N7 88.85(10) . .
N6 Zn1 N7 89.96(10) . .
N5 Zn1 O1 99.39(11) . .
N4 Zn1 O1 96.97(11) . .
N6 Zn1 O1 95.89(11) . .
N7 Zn1 O1 95.59(11) . .
C108 O1 Zn1 121.5(3) . .
C108 O1 H78 117(2) . .
Zn1 O1 H78 121(2) . .
O1 C108 H75 109.5 . .
O1 C108 H76 109.5 . .
H75 C108 H76 109.5 . .
O1 C108 H77 109.5 . .
H75 C108 H77 109.5 . .
H76 C108 H77 109.5 . .

loop_
_geom_bond_atom_site_label_1
_geom_bond_atom_site_label_2
_geom_bond_distance
_geom_bond_site_symmetry_2
C42 C43 1.3900 .
C42 C47 1.3900 .
C42 C15 1.503(4) .
C43 F6 1.308(5) .
C43 C44 1.3900 .
C44 F7 1.358(5) .
C44 C45 1.3900 .
C45 F8 1.334(4) .
C45 C46 1.3900 .
C46 F9 1.310(5) .
C46 C47 1.3900 .
C47 F10 1.294(4) .
C42A C43A 1.3900 .
C42A C47A 1.3900 .
C42A C15 1.732(9) .
C43A F6A 1.303(11) .
C43A C44A 1.3900 .
C44A F7A 1.342(11) .
C44A C45A 1.3900 .
C45A F8A 1.285(12) .
C45A C46A 1.3900 .
C46A F9A 1.269(13) .
C46A C47A 1.3900 .
C47A F10A 1.277(10) .
F1 C41 1.344(4) .
F2 C40 1.346(4) .
F3 C39 1.334(4) .
F4 C38 1.349(4) .
F5 C37 1.328(4) .
C1 N1 1.381(4) .
C1 C15 1.416(4) .
C1 C2 1.428(5) .
C2 C3 1.365(4) .
C2 H1 0.9500 .
C3 C4 1.432(5) .
C3 C22 1.436(4) .
C4 N1 1.373(4) .
C4 C5 1.420(4) .
C5 C6 1.407(5) .
C5 C20 1.472(4) .
C6 N2 1.366(4) .
C6 C7 1.433(4) .
C7 C8 1.359(5) .
C7 C18 1.453(4) .
C8 C9 1.435(4) .
C8 H2 0.9500 .
C9 N2 1.388(4) .
C9 C10 1.400(5) .
C10 C11 1.415(4) 2_456
C10 C36 1.483(5) .
C11 N3 1.359(4) .
C11 C10 1.415(4) 2_456
C11 C12 1.466(4) .
C12 C13 1.350(4) .
C12 H3 0.9500 .
C13 C14 1.452(5) .
C13 H4 0.9500 .
C14 N3 1.364(4) .
C14 C15 1.406(5) .
C16 N4 1.383(4) .
C16 C35 1.403(4) .
C16 C17 1.438(5) .
C17 C18 1.368(4) .
C17 H5 0.9500 .
C18 C19 1.437(5) .
C19 N4 1.354(4) .
C19 C20 1.416(4) .
C20 C21 1.410(5) .
C21 N5 1.359(4) .
C21 C22 1.442(4) .
C22 C23 1.363(5) .
C23 C24 1.456(4) .
C23 H6 0.9500 .
C24 N5 1.370(4) .
C24 C25 1.393(5) .
C25 C26 1.430(4) .
C25 C48 1.501(4) .
C26 N6 1.366(4) .
C26 C27 1.430(5) .
C27 C28 1.347(4) .
C27 H7 0.9500 .
C28 C29 1.439(4) .
C28 H8 0.9500 .
C29 N6 1.372(4) .
C29 C30 1.411(4) .
C30 C31 1.411(4) .
C30 C62 1.503(4) .
C31 N7 1.369(4) .
C31 C32 1.437(4) .
C32 C33 1.336(5) .
C32 H9 0.9500 .
C33 C34 1.438(4) .
C33 H10 0.9500 .
C34 N7 1.359(4) .
C34 C35 1.407(5) .
C35 C76 1.516(4) .
C36 C41 1.390(5) .
C36 C37 1.400(5) .
C37 C38 1.382(5) .
C38 C39 1.378(5) .
C39 C40 1.370(6) .
C40 C41 1.375(5) .
C48 C49 1.387(5) .
C48 C53 1.399(5) .
C49 C50 1.375(5) .
C49 H11 0.9500 .
C50 C51 1.390(5) .
C50 C54 1.537(5) .
C51 C52 1.402(5) .
C51 H12 0.9500 .
C52 C53 1.401(5) .
C52 C58 1.532(5) .
C53 H13 0.9500 .
C54 C56 1.520(9) .
C54 C55 1.524(7) .
C54 C57 1.525(8) .
C55 H20 0.9800 .
C55 H21 0.9800 .
C55 H22 0.9800 .
C56 H23 0.9800 .
C56 H24 0.9800 .
C56 H25 0.9800 .
C57 H26 0.9800 .
C57 H27 0.9800 .
C57 H28 0.9800 .
C58 C60 1.523(6) .
C58 C59 1.531(6) .
C58 C61 1.532(6) .
C59 H29 0.9800 .
C59 H30 0.9800 .
C59 H31 0.9800 .
C60 H32 0.9800 .
C60 H33 0.9800 .
C60 H34 0.9800 .
C61 H35 0.9800 .
C61 H36 0.9800 .
C61 H37 0.9800 .
C62 C63 1.386(5) .
C62 C67 1.395(5) .
C63 C64 1.396(5) .
C63 H14 0.9500 .
C64 C65 1.404(5) .
C64 C68 1.557(5) .
C65 C66 1.392(5) .
C65 H15 0.9500 .
C66 C67 1.412(5) .
C66 C72 1.527(5) .
C67 H16 0.9500 .
C68 C71 1.507(5) .
C68 C70 1.519(5) .
C68 C69 1.542(6) .
C69 H38 0.9800 .
C69 H39 0.9800 .
C69 H40 0.9800 .
C70 H41 0.9800 .
C70 H42 0.9800 .
C70 H43 0.9800 .
C71 H44 0.9800 .
C71 H45 0.9800 .
C71 H46 0.9800 .
C72 C75 1.513(6) .
C72 C73 1.526(7) .
C72 C74 1.529(6) .
C73 H47 0.9800 .
C73 H48 0.9800 .
C73 H49 0.9800 .
C74 H50 0.9800 .
C74 H51 0.9800 .
C74 H52 0.9800 .
C75 H53 0.9800 .
C75 H54 0.9800 .
C75 H55 0.9800 .
C76 C81 1.376(5) .
C76 C77 1.391(5) .
C77 C78 1.375(5) .
C77 H17 0.9500 .
C78 C79 1.409(5) .
C78 C82 1.536(5) .
C79 C80 1.384(5) .
C79 H18 0.9500 .
C80 C81 1.411(4) .
C80 C86 1.536(5) .
C81 H19 0.9500 .
C82 C83 1.530(6) .
C82 C85 1.542(6) .
C82 C84 1.545(7) .
C83 H56 0.9800 .
C83 H57 0.9800 .
C83 H58 0.9800 .
C84 H59 0.9800 .
C84 H60 0.9800 .
C84 H61 0.9800 .
C85 H62 0.9800 .
C85 H63 0.9800 .
C85 H64 0.9800 .
C86 C89 1.519(6) .
C86 C88 1.521(6) .
C86 C87 1.522(6) .
C87 H65 0.9800 .
C87 H66 0.9800 .
C87 H67 0.9800 .
C88 H68 0.9800 .
C88 H69 0.9800 .
C88 H70 0.9800 .
C89 H71 0.9800 .
C89 H72 0.9800 .
C89 H73 0.9800 .
N2 H74 0.8800 .
N4 Zn1 2.065(3) .
N5 Zn1 2.059(2) .
N6 Zn1 2.065(3) .
N7 Zn1 2.067(2) .
Zn1 O1 2.118(3) .
O1 C108 1.372(6) .
O1 H78 1.036(19) .
C108 H75 0.9800 .
C108 H76 0.9800 .
C108 H77 0.9800 .

loop_
_geom_hbond_atom_site_label_D
_geom_hbond_atom_site_label_H
_geom_hbond_atom_site_label_A
_geom_hbond_distance_DH
_geom_hbond_distance_HA
_geom_hbond_distance_DA
_geom_hbond_angle_DHA
N2 H74 N1 0.88 2.37 2.911(4) 120.0

loop_
_geom_torsion_atom_site_label_1
_geom_torsion_atom_site_label_2
_geom_torsion_atom_site_label_3
_geom_torsion_atom_site_label_4
_geom_torsion
_geom_torsion_site_symmetry_1
_geom_torsion_site_symmetry_4
C47 C42 C43 F6 -179.6(5) . .
C15 C42 C43 F6 0.2(5) . .
C47 C42 C43 C44 0.0 . .
C15 C42 C43 C44 179.8(3) . .
F6 C43 C44 F7 1.8(5) . .
C42 C43 C44 F7 -177.8(5) . .
F6 C43 C44 C45 179.6(5) . .
C42 C43 C44 C45 0.0 . .
F7 C44 C45 F8 -2.0(5) . .
C43 C44 C45 F8 -179.8(4) . .
F7 C44 C45 C46 177.8(5) . .
C43 C44 C45 C46 0.0 . .
F8 C45 C46 F9 0.2(5) . .
C44 C45 C46 F9 -179.6(5) . .
F8 C45 C46 C47 179.8(4) . .
C44 C45 C46 C47 0.0 . .
F9 C46 C47 F10 -1.2(5) . .
C45 C46 C47 F10 179.2(4) . .
F9 C46 C47 C42 179.6(5) . .
C45 C46 C47 C42 0.0 . .
C43 C42 C47 F10 -179.2(5) . .
C15 C42 C47 F10 1.0(4) . .
C43 C42 C47 C46 0.0 . .
C15 C42 C47 C46 -179.8(3) . .
C47A C42A C43A F6A -174.5(11) . .
C15 C42A C43A F6A 8.1(10) . .
C47A C42A C43A C44A 0.0 . .
C15 C42A C43A C44A -177.4(9) . .
F6A C43A C44A F7A -7.6(14) . .
C42A C43A C44A F7A 177.6(13) . .
F6A C43A C44A C45A 174.7(10) . .
C42A C43A C44A C45A 0.0 . .
F7A C44A C45A F8A 3.5(14) . .
C43A C44A C45A F8A -178.8(13) . .
F7A C44A C45A C46A -177.7(12) . .
C43A C44A C45A C46A 0.0 . .
F8A C45A C46A F9A -1.6(13) . .
C44A C45A C46A F9A 179.6(11) . .
F8A C45A C46A C47A 178.8(12) . .
C44A C45A C46A C47A 0.0 . .
F9A C46A C47A F10A -3.0(12) . .
C45A C46A C47A F10A 176.6(11) . .
F9A C46A C47A C42A -179.6(11) . .
C45A C46A C47A C42A 0.0 . .
C43A C42A C47A F10A -176.6(11) . .
C15 C42A C47A F10A 0.5(10) . .
C43A C42A C47A C46A 0.0 . .
C15 C42A C47A C46A 177.1(10) . .
N1 C1 C2 C3 -0.2(4) . .
C15 C1 C2 C3 177.0(3) . .
C1 C2 C3 C4 -0.7(4) . .
C1 C2 C3 C22 -179.5(4) . .
C2 C3 C4 N1 1.3(4) . .
C22 C3 C4 N1 -179.6(3) . .
C2 C3 C4 C5 -178.3(3) . .
C22 C3 C4 C5 0.7(5) . .
N1 C4 C5 C6 2.9(5) . .
C3 C4 C5 C6 -177.5(3) . .
N1 C4 C5 C20 -178.7(3) . .
C3 C4 C5 C20 0.9(5) . .
C4 C5 C6 N2 -0.7(5) . .
C20 C5 C6 N2 -179.0(3) . .
C4 C5 C6 C7 178.6(3) . .
C20 C5 C6 C7 0.3(5) . .
N2 C6 C7 C8 3.1(4) . .
C5 C6 C7 C8 -176.4(3) . .
N2 C6 C7 C18 -179.0(3) . .
C5 C6 C7 C18 1.6(5) . .
C6 C7 C8 C9 -1.1(4) . .
C18 C7 C8 C9 -178.5(4) . .
C7 C8 C9 N2 -1.2(4) . .
C7 C8 C9 C10 178.8(3) . .
N2 C9 C10 C11 -12.1(6) . 2_456
C8 C9 C10 C11 167.9(3) . 2_456
N2 C9 C10 C36 164.8(3) . .
C8 C9 C10 C36 -15.2(5) . .
N3 C11 C12 C13 0.2(4) . .
C10 C11 C12 C13 179.1(3) 2_456 .
C11 C12 C13 C14 0.0(4) . .
C12 C13 C14 N3 -0.1(4) . .
C12 C13 C14 C15 -177.5(3) . .
N3 C14 C15 C1 171.2(3) . .
C13 C14 C15 C1 -11.5(6) . .
N3 C14 C15 C42 -6.1(5) . .
C13 C14 C15 C42 171.2(3) . .
N3 C14 C15 C42A -23.2(5) . .
C13 C14 C15 C42A 154.0(5) . .
N1 C1 C15 C14 -15.0(6) . .
C2 C1 C15 C14 168.2(3) . .
N1 C1 C15 C42 162.4(3) . .
C2 C1 C15 C42 -14.3(5) . .
N1 C1 C15 C42A -179.3(5) . .
C2 C1 C15 C42A 3.9(6) . .
C43 C42 C15 C14 109.3(3) . .
C47 C42 C15 C14 -70.9(4) . .
C43 C42 C15 C1 -68.4(4) . .
C47 C42 C15 C1 111.4(3) . .
C43 C42 C15 C42A 177.0(14) . .
C47 C42 C15 C42A -3.2(12) . .
C43A C42A C15 C14 72.8(6) . .
C47A C42A C15 C14 -104.5(6) . .
C43A C42A C15 C1 -120.4(5) . .
C47A C42A C15 C1 62.4(8) . .
C43A C42A C15 C42 -46.6(11) . .
C47A C42A C15 C42 136.1(17) . .
N4 C16 C17 C18 -0.3(4) . .
C35 C16 C17 C18 179.8(3) . .
C16 C17 C18 C19 -0.1(4) . .
C16 C17 C18 C7 179.4(4) . .
C8 C7 C18 C17 -3.5(7) . .
C6 C7 C18 C17 179.2(4) . .
C8 C7 C18 C19 175.9(4) . .
C6 C7 C18 C19 -1.3(5) . .
C17 C18 C19 N4 0.5(4) . .
C7 C18 C19 N4 -179.0(3) . .
C17 C18 C19 C20 178.8(3) . .
C7 C18 C19 C20 -0.8(5) . .
N4 C19 C20 C21 1.2(5) . .
C18 C19 C20 C21 -176.8(3) . .
N4 C19 C20 C5 -179.4(3) . .
C18 C19 C20 C5 2.7(5) . .
C6 C5 C20 C21 177.1(3) . .
C4 C5 C20 C21 -1.3(5) . .
C6 C5 C20 C19 -2.4(5) . .
C4 C5 C20 C19 179.2(3) . .
C19 C20 C21 N5 -0.7(6) . .
C5 C20 C21 N5 179.8(3) . .
C19 C20 C21 C22 179.7(3) . .
C5 C20 C21 C22 0.2(5) . .
C2 C3 C22 C23 -1.2(7) . .
C4 C3 C22 C23 -180.0(4) . .
C2 C3 C22 C21 176.9(4) . .
C4 C3 C22 C21 -1.8(5) . .
N5 C21 C22 C23 0.3(4) . .
C20 C21 C22 C23 180.0(3) . .
N5 C21 C22 C3 -178.3(3) . .
C20 C21 C22 C3 1.3(5) . .
C3 C22 C23 C24 177.5(4) . .
C21 C22 C23 C24 -0.8(4) . .
C22 C23 C24 N5 1.0(4) . .
C22 C23 C24 C25 -176.2(3) . .
N5 C24 C25 C26 0.5(5) . .
C23 C24 C25 C26 177.3(3) . .
N5 C24 C25 C48 -178.8(3) . .
C23 C24 C25 C48 -2.1(5) . .
C24 C25 C26 N6 2.2(5) . .
C48 C25 C26 N6 -178.4(3) . .
C24 C25 C26 C27 -178.2(3) . .
C48 C25 C26 C27 1.2(5) . .
N6 C26 C27 C28 -1.0(4) . .
C25 C26 C27 C28 179.3(3) . .
C26 C27 C28 C29 1.9(4) . .
C27 C28 C29 N6 -2.2(3) . .
C27 C28 C29 C30 179.8(3) . .
N6 C29 C30 C31 0.4(5) . .
C28 C29 C30 C31 178.1(3) . .
N6 C29 C30 C62 -175.8(3) . .
C28 C29 C30 C62 1.9(4) . .
C29 C30 C31 N7 -1.9(5) . .
C62 C30 C31 N7 174.4(3) . .
C29 C30 C31 C32 178.6(3) . .
C62 C30 C31 C32 -5.1(4) . .
N7 C31 C32 C33 -0.9(4) . .
C30 C31 C32 C33 178.7(3) . .
C31 C32 C33 C34 0.7(4) . .
C32 C33 C34 N7 -0.4(4) . .
C32 C33 C34 C35 -178.1(3) . .
N4 C16 C35 C34 -1.1(5) . .
C17 C16 C35 C34 178.7(3) . .
N4 C16 C35 C76 177.5(3) . .
C17 C16 C35 C76 -2.6(5) . .
N7 C34 C35 C16 1.5(5) . .
C33 C34 C35 C16 178.9(3) . .
N7 C34 C35 C76 -177.2(3) . .
C33 C34 C35 C76 0.2(5) . .
C9 C10 C36 C41 -64.1(4) . .
C11 C10 C36 C41 113.1(4) 2_456 .
C9 C10 C36 C37 119.7(3) . .
C11 C10 C36 C37 -63.1(4) 2_456 .
C41 C36 C37 F5 178.5(3) . .
C10 C36 C37 F5 -5.1(5) . .
C41 C36 C37 C38 -1.4(5) . .
C10 C36 C37 C38 175.0(3) . .
F5 C37 C38 F4 1.0(5) . .
C36 C37 C38 F4 -179.0(3) . .
F5 C37 C38 C39 -178.5(3) . .
C36 C37 C38 C39 1.4(6) . .
F4 C38 C39 F3 -0.5(6) . .
C37 C38 C39 F3 179.0(4) . .
F4 C38 C39 C40 -179.5(4) . .
C37 C38 C39 C40 0.1(6) . .
F3 C39 C40 F2 2.2(6) . .
C38 C39 C40 F2 -178.9(4) . .
F3 C39 C40 C41 179.5(4) . .
C38 C39 C40 C41 -1.6(6) . .
F2 C40 C41 F1 2.1(6) . .
C39 C40 C41 F1 -175.1(4) . .
F2 C40 C41 C36 178.9(3) . .
C39 C40 C41 C36 1.6(6) . .
C37 C36 C41 F1 176.6(3) . .
C10 C36 C41 F1 0.2(5) . .
C37 C36 C41 C40 -0.1(5) . .
C10 C36 C41 C40 -176.6(3) . .
C24 C25 C48 C49 117.0(3) . .
C26 C25 C48 C49 -62.5(4) . .
C24 C25 C48 C53 -65.5(4) . .
C26 C25 C48 C53 115.1(3) . .
C53 C48 C49 C50 0.8(5) . .
C25 C48 C49 C50 178.3(3) . .
C48 C49 C50 C51 -0.8(5) . .
C48 C49 C50 C54 178.4(4) . .
C49 C50 C51 C52 0.7(6) . .
C54 C50 C51 C52 -178.6(4) . .
C50 C51 C52 C53 -0.6(5) . .
C50 C51 C52 C58 -179.4(3) . .
C49 C48 C53 C52 -0.7(5) . .
C25 C48 C53 C52 -178.3(3) . .
C51 C52 C53 C48 0.6(5) . .
C58 C52 C53 C48 179.3(3) . .
C49 C50 C54 C56 -79.1(6) . .
C51 C50 C54 C56 100.1(6) . .
C49 C50 C54 C55 39.3(6) . .
C51 C50 C54 C55 -141.5(5) . .
C49 C50 C54 C57 159.1(5) . .
C51 C50 C54 C57 -21.7(7) . .
C53 C52 C58 C60 131.1(4) . .
C51 C52 C58 C60 -50.2(5) . .
C53 C52 C58 C59 10.4(5) . .
C51 C52 C58 C59 -170.9(4) . .
C53 C52 C58 C61 -108.8(4) . .
C51 C52 C58 C61 69.9(4) . .
C31 C30 C62 C63 -58.5(4) . .
C29 C30 C62 C63 118.1(3) . .
C31 C30 C62 C67 121.8(3) . .
C29 C30 C62 C67 -61.6(4) . .
C67 C62 C63 C64 0.3(5) . .
C30 C62 C63 C64 -179.4(3) . .
C62 C63 C64 C65 0.7(5) . .
C62 C63 C64 C68 -176.6(3) . .
C63 C64 C65 C66 0.2(5) . .
C68 C64 C65 C66 177.3(3) . .
C64 C65 C66 C67 -1.9(5) . .
C64 C65 C66 C72 177.6(3) . .
C63 C62 C67 C66 -2.1(5) . .
C30 C62 C67 C66 177.5(3) . .
C65 C66 C67 C62 2.9(5) . .
C72 C66 C67 C62 -176.6(3) . .
C63 C64 C68 C71 -165.3(3) . .
C65 C64 C68 C71 17.6(5) . .
C63 C64 C68 C70 -45.3(5) . .
C65 C64 C68 C70 137.7(4) . .
C63 C64 C68 C69 74.7(4) . .
C65 C64 C68 C69 -102.3(4) . .
C65 C66 C72 C75 -171.6(4) . .
C67 C66 C72 C75 7.9(5) . .
C65 C66 C72 C73 -49.1(5) . .
C67 C66 C72 C73 130.4(4) . .
C65 C66 C72 C74 67.2(5) . .
C67 C66 C72 C74 -113.3(4) . .
C16 C35 C76 C81 111.8(3) . .
C34 C35 C76 C81 -69.4(4) . .
C16 C35 C76 C77 -75.0(4) . .
C34 C35 C76 C77 103.7(3) . .
C81 C76 C77 C78 1.5(5) . .
C35 C76 C77 C78 -171.6(3) . .
C76 C77 C78 C79 -1.6(5) . .
C76 C77 C78 C82 175.2(3) . .
C77 C78 C79 C80 0.5(5) . .
C82 C78 C79 C80 -176.4(3) . .
C78 C79 C80 C81 0.5(5) . .
C78 C79 C80 C86 -179.8(3) . .
C77 C76 C81 C80 -0.4(5) . .
C35 C76 C81 C80 172.7(3) . .
C79 C80 C81 C76 -0.5(5) . .
C86 C80 C81 C76 179.7(3) . .
C77 C78 C82 C83 8.9(6) . .
C79 C78 C82 C83 -174.3(4) . .
C77 C78 C82 C85 -108.7(4) . .
C79 C78 C82 C85 68.0(5) . .
C77 C78 C82 C84 132.6(4) . .
C79 C78 C82 C84 -50.6(5) . .
C79 C80 C86 C89 -155.9(5) . .
C81 C80 C86 C89 23.9(6) . .
C79 C80 C86 C88 -33.0(5) . .
C81 C80 C86 C88 146.7(4) . .
C79 C80 C86 C87 85.0(4) . .
C81 C80 C86 C87 -95.2(4) . .
C5 C4 N1 C1 178.2(3) . .
C3 C4 N1 C1 -1.4(4) . .
C15 C1 N1 C4 -176.2(3) . .
C2 C1 N1 C4 1.0(4) . .
C5 C6 N2 C9 175.6(3) . .
C7 C6 N2 C9 -3.8(4) . .
C10 C9 N2 C6 -176.9(3) . .
C8 C9 N2 C6 3.1(3) . .
C10 C11 N3 C14 -179.3(3) 2_456 .
C12 C11 N3 C14 -0.3(4) . .
C15 C14 N3 C11 178.0(3) . .
C13 C14 N3 C11 0.2(4) . .
C20 C19 N4 C16 -178.9(3) . .
C18 C19 N4 C16 -0.7(4) . .
C20 C19 N4 Zn1 9.0(5) . .
C18 C19 N4 Zn1 -172.9(2) . .
C35 C16 N4 C19 -179.5(3) . .
C17 C16 N4 C19 0.7(4) . .
C35 C16 N4 Zn1 -7.3(5) . .
C17 C16 N4 Zn1 172.8(2) . .
C20 C21 N5 C24 -179.3(3) . .
C22 C21 N5 C24 0.3(4) . .
C20 C21 N5 Zn1 -9.7(5) . .
C22 C21 N5 Zn1 169.9(2) . .
C25 C24 N5 C21 176.3(3) . .
C23 C24 N5 C21 -0.8(4) . .
C25 C24 N5 Zn1 6.8(5) . .
C23 C24 N5 Zn1 -170.3(2) . .
C25 C26 N6 C29 179.3(3) . .
C27 C26 N6 C29 -0.3(3) . .
C25 C26 N6 Zn1 -12.0(4) . .
C27 C26 N6 Zn1 168.4(2) . .
C30 C29 N6 C26 179.5(3) . .
C28 C29 N6 C26 1.5(3) . .
C30 C29 N6 Zn1 10.6(4) . .
C28 C29 N6 Zn1 -167.4(2) . .
C35 C34 N7 C31 177.6(3) . .
C33 C34 N7 C31 -0.2(3) . .
C35 C34 N7 Zn1 6.7(5) . .
C33 C34 N7 Zn1 -171.1(2) . .
C30 C31 N7 C34 -178.9(3) . .
C32 C31 N7 C34 0.6(3) . .
C30 C31 N7 Zn1 -7.9(4) . .
C32 C31 N7 Zn1 171.7(2) . .
C21 N5 Zn1 N4 13.8(3) . .
C24 N5 Zn1 N4 -178.6(3) . .
C21 N5 Zn1 N6 -178.9(3) . .
C24 N5 Zn1 N6 -11.3(3) . .
C21 N5 Zn1 N7 95.3(4) . .
C24 N5 Zn1 N7 -97.1(5) . .
C21 N5 Zn1 O1 -83.1(3) . .
C24 N5 Zn1 O1 84.5(3) . .
C19 N4 Zn1 N5 -13.5(3) . .
C16 N4 Zn1 N5 175.9(3) . .
C19 N4 Zn1 N6 -93.9(5) . .
C16 N4 Zn1 N6 95.5(5) . .
C19 N4 Zn1 N7 -178.7(3) . .
C16 N4 Zn1 N7 10.7(3) . .
C19 N4 Zn1 O1 85.8(3) . .
C16 N4 Zn1 O1 -84.8(3) . .
C26 N6 Zn1 N5 13.9(3) . .
C29 N6 Zn1 N5 -179.4(2) . .
C26 N6 Zn1 N4 94.3(5) . .
C29 N6 Zn1 N4 -99.0(4) . .
C26 N6 Zn1 N7 179.0(3) . .
C29 N6 Zn1 N7 -14.4(2) . .
C26 N6 Zn1 O1 -85.4(3) . .
C29 N6 Zn1 O1 81.2(2) . .
C34 N7 Zn1 N5 -92.0(4) . .
C31 N7 Zn1 N5 98.7(4) . .
C34 N7 Zn1 N4 -10.4(3) . .
C31 N7 Zn1 N4 -179.7(2) . .
C34 N7 Zn1 N6 -177.6(3) . .
C31 N7 Zn1 N6 13.1(2) . .
C34 N7 Zn1 O1 86.5(3) . .
C31 N7 Zn1 O1 -82.8(2) . .
N5 Zn1 O1 C108 127.1(5) . .
N4 Zn1 O1 C108 37.0(5) . .
N6 Zn1 O1 C108 -143.1(5) . .
N7 Zn1 O1 C108 -52.5(5) . .

loop_
_platon_squeeze_void_nr
_platon_squeeze_void_average_x
_platon_squeeze_void_average_y
_platon_squeeze_void_average_z
_platon_squeeze_void_volume
_platon_squeeze_void_count_electrons
_platon_squeeze_void_content
1 -0.018 0.014 -0.013 1626 287 ' '
